data_4105644
loop_
_publ_author_name
'Yifei Li'
'Xianxiu Xu'
'Jing Tan'
'Chunyu Xia'
'Dawei Zhang'
'Qun Liu'

_publ_section_title
;
 Double Isocyanide Cyclization: A Synthetic Strategy for
 Two-Carbon-Tethered Pyrrole/Oxazole Pairs
;
_journal_name_full 'Journal of the American Chemical Society'
_journal_page_first 1775
_journal_page_last 1777
_journal_paper_doi 10.1021/ja110864t
_journal_volume 133
_journal_year 2011
_chemical_formula_sum 'C72 H90 N6 O12 S6'
_chemical_formula_weight 1423.86
_chemical_name_systematic
;
 ?
;
_space_group_IT_number 148
_symmetry_cell_setting trigonal
_symmetry_space_group_name_Hall '-R 3'
_symmetry_space_group_name_H-M 'R -3 :H'
_atom_sites_solution_hydrogens geom
_atom_sites_solution_primary direct
_atom_sites_solution_secondary difmap
_audit_creation_method SHELXL-97
_cell_angle_alpha 90.00
_cell_angle_beta 90.00
_cell_angle_gamma 120.00
_cell_formula_units_Z 6
_cell_length_a 19.425(4)
_cell_length_b 19.425(4)
_cell_length_c 33.628(4)
_cell_measurement_temperature 293(2)
_cell_volume 10989(3)
_computing_structure_refinement 'SHELXL-97 (Sheldrick, 1997)'
_diffrn_ambient_temperature 293(2)
_diffrn_measured_fraction_theta_full 1.000
_diffrn_measured_fraction_theta_max 0.998
_diffrn_radiation_monochromator graphite
_diffrn_radiation_source 'fine-focus sealed tube'
_diffrn_radiation_type MoK\a
_diffrn_radiation_wavelength 0.71069
_diffrn_reflns_av_R_equivalents 0.1172
_diffrn_reflns_av_sigmaI/netI 0.1150
_diffrn_reflns_limit_h_max 23
_diffrn_reflns_limit_h_min -23
_diffrn_reflns_limit_k_max 23
_diffrn_reflns_limit_k_min -21
_diffrn_reflns_limit_l_max 36
_diffrn_reflns_limit_l_min -40
_diffrn_reflns_number 18636
_diffrn_reflns_theta_full 25.00
_diffrn_reflns_theta_max 25.10
_diffrn_reflns_theta_min 1.35
_exptl_absorpt_coefficient_mu 0.250
_exptl_absorpt_correction_T_max 0.9754
_exptl_absorpt_correction_T_min 0.9378
_exptl_crystal_density_diffrn 1.291
_exptl_crystal_F_000 4536
_exptl_crystal_size_max 0.26
_exptl_crystal_size_mid 0.23
_exptl_crystal_size_min 0.10
_refine_diff_density_max 0.309
_refine_diff_density_min -0.236
_refine_diff_density_rms 0.048
_refine_ls_extinction_method none
_refine_ls_goodness_of_fit_ref 0.935
_refine_ls_hydrogen_treatment mixed
_refine_ls_matrix_type full
_refine_ls_number_parameters 312
_refine_ls_number_reflns 4343
_refine_ls_number_restraints 0
_refine_ls_restrained_S_all 0.935
_refine_ls_R_factor_all 0.1482
_refine_ls_R_factor_gt 0.0547
_refine_ls_shift/su_max 0.001
_refine_ls_shift/su_mean 0.000
_refine_ls_structure_factor_coef Fsqd
_refine_ls_weighting_details 'calc w=1/[\s^2^(Fo^2^)+(0.0562P)^2^+0.0000P] where P=(Fo^2^+2Fc^2^)/3'
_refine_ls_weighting_scheme calc
_refine_ls_wR_factor_gt 0.1060
_refine_ls_wR_factor_ref 0.1349
_reflns_number_gt 2046
_reflns_number_total 4343
_reflns_threshold_expression >2sigma(I)
_cod_data_source_file ja110864t_si_003.cif
_cod_data_source_block 11
_cod_original_sg_symbol_H-M 'R -3'
_cod_database_code 4105644

loop_
_symmetry_equiv_pos_as_xyz
'x, y, z'
'-y, x-y, z'
'-x+y, -x, z'
'x+2/3, y+1/3, z+1/3'
'-y+2/3, x-y+1/3, z+1/3'
'-x+y+2/3, -x+1/3, z+1/3'
'x+1/3, y+2/3, z+2/3'
'-y+1/3, x-y+2/3, z+2/3'
'-x+y+1/3, -x+2/3, z+2/3'
'-x, -y, -z'
'y, -x+y, -z'
'x-y, x, -z'
'-x+2/3, -y+1/3, -z+1/3'
'y+2/3, -x+y+1/3, -z+1/3'
'x-y+2/3, x+1/3, -z+1/3'
'-x+1/3, -y+2/3, -z+2/3'
'y+1/3, -x+y+2/3, -z+2/3'
'x-y+1/3, x+2/3, -z+2/3'

loop_
_atom_site_label
_atom_site_type_symbol
_atom_site_fract_x
_atom_site_fract_y
_atom_site_fract_z
_atom_site_U_iso_or_equiv
_atom_site_adp_type
_atom_site_occupancy
_atom_site_symmetry_multiplicity
_atom_site_calc_flag
_atom_site_refinement_flags
_atom_site_disorder_assembly
_atom_site_disorder_group
S1 S 0.50579(7) -0.16148(6) 0.86668(3) 0.0549(3) Uani 1 1 d . . .
S2 S 0.44979(6) -0.17849(6) 0.94849(3) 0.0537(3) Uani 1 1 d . . .
O1 O 0.50411(15) -0.03999(15) 0.83323(7) 0.0525(7) Uani 1 1 d . . .
N1 N 0.43464(16) 0.01960(17) 0.85136(9) 0.0417(8) Uani 1 1 d . . .
O2 O 0.38562(17) -0.09029(17) 0.95965(8) 0.0620(8) Uani 1 1 d . . .
N2 N 0.2948(2) -0.0358(2) 0.86795(11) 0.0513(10) Uani 1 1 d . . .
C3 C 0.46396(19) -0.1305(2) 0.90305(10) 0.0391(9) Uani 1 1 d . . .
C6 C 0.3824(2) 0.0092(2) 0.92041(11) 0.0420(10) Uani 1 1 d . . .
H6 H 0.4227 0.0584 0.9331 0.050 Uiso 1 1 calc R . .
C8 C 0.4619(2) -0.0321(2) 0.85830(11) 0.0392(9) Uani 1 1 d . . .
C4 C 0.4426(2) -0.0735(2) 0.89657(11) 0.0375(9) Uani 1 1 d . . .
C16 C 0.2995(2) -0.0135(2) 0.93716(11) 0.0448(10) Uani 1 1 d . . .
H16 H 0.2782 -0.0656 0.9499 0.054 Uiso 1 1 calc R . .
C9 C 0.4601(2) 0.0688(2) 0.81628(11) 0.0411(10) Uani 1 1 d . . .
C5 C 0.4024(2) -0.0556(2) 0.92773(12) 0.0423(10) Uani 1 1 d . . .
C7 C 0.3766(2) 0.0249(2) 0.87655(11) 0.0461(10) Uani 1 1 d . . .
H7 H 0.3821 0.0776 0.8735 0.055 Uiso 1 1 calc R . .
C18 C 0.1673(3) -0.0989(3) 0.90111(17) 0.0603(13) Uani 1 1 d . . .
C21 C 0.2982(3) 0.0442(2) 0.96867(14) 0.0581(12) Uani 1 1 d . . .
O3A O 0.1492(19) -0.1684(19) 0.9038(18) 0.107(10) Uani 0.41(7) 1 d P A 1
O4A O 0.1107(12) -0.0850(10) 0.8908(12) 0.090(6) Uani 0.59(7) 1 d P A 1
O3B O 0.1535(13) -0.1530(18) 0.9220(12) 0.111(8) Uani 0.59(7) 1 d P A 2
O4B O 0.1197(17) -0.0907(17) 0.8786(11) 0.091(8) Uani 0.41(7) 1 d P A 2
C10 C 0.5376(2) 0.1282(2) 0.81283(12) 0.0488(10) Uani 1 1 d . . .
H10 H 0.5741 0.1349 0.8325 0.059 Uiso 1 1 calc R . .
C12 C 0.5083(3) 0.1704(3) 0.75086(12) 0.0547(11) Uani 1 1 d . . .
C17 C 0.2490(2) -0.0255(2) 0.89979(12) 0.0491(11) Uani 1 1 d . A .
H17 H 0.2446 0.0219 0.8948 0.059 Uiso 1 1 calc R . .
C14 C 0.4066(2) 0.0596(2) 0.78697(12) 0.0544(11) Uani 1 1 d . . .
H14 H 0.3540 0.0190 0.7888 0.065 Uiso 1 1 calc R . .
C23 C 0.2113(3) 0.0171(3) 0.97930(14) 0.0785(15) Uani 1 1 d . . .
H23A H 0.1856 -0.0367 0.9888 0.118 Uiso 1 1 calc R . .
H23B H 0.1841 0.0201 0.9561 0.118 Uiso 1 1 calc R . .
H23C H 0.2099 0.0510 0.9997 0.118 Uiso 1 1 calc R . .
C11 C 0.5618(3) 0.1786(2) 0.78014(12) 0.0557(11) Uani 1 1 d . . .
H11 H 0.6147 0.2184 0.7779 0.067 Uiso 1 1 calc R . .
C13 C 0.4312(3) 0.1109(3) 0.75469(12) 0.0608(12) Uani 1 1 d . . .
H13 H 0.3944 0.1046 0.7353 0.073 Uiso 1 1 calc R . .
C1 C 0.4958(3) -0.2464(2) 0.89318(13) 0.0633(13) Uani 1 1 d . . .
H1A H 0.4440 -0.2923 0.8880 0.076 Uiso 1 1 calc R . .
H1B H 0.5362 -0.2585 0.8844 0.076 Uiso 1 1 calc R . .
C24 C 0.3389(3) 0.1302(2) 0.95389(15) 0.0934(18) Uani 1 1 d . . .
H24A H 0.3932 0.1474 0.9473 0.140 Uiso 1 1 calc R . .
H24B H 0.3373 0.1637 0.9744 0.140 Uiso 1 1 calc R . .
H24C H 0.3117 0.1334 0.9307 0.140 Uiso 1 1 calc R . .
C2 C 0.5052(2) -0.2278(2) 0.93678(13) 0.0612(12) Uani 1 1 d . . .
H2A H 0.5609 -0.1936 0.9432 0.073 Uiso 1 1 calc R . .
H2B H 0.4851 -0.2764 0.9521 0.073 Uiso 1 1 calc R . .
C15 C 0.5338(3) 0.2248(3) 0.71481(13) 0.0943(17) Uani 1 1 d . . .
H15A H 0.4887 0.2100 0.6979 0.141 Uiso 1 1 calc R . .
H15B H 0.5738 0.2200 0.7004 0.141 Uiso 1 1 calc R . .
H15C H 0.5550 0.2788 0.7234 0.141 Uiso 1 1 calc R . .
C19 C 0.0324(3) -0.1555(4) 0.8841(2) 0.136(3) Uani 1 1 d . . .
H19A H 0.0287 -0.1762 0.8575 0.163 Uiso 1 1 calc R A 1
H19B H 0.0225 -0.1969 0.9032 0.163 Uiso 1 1 calc R A 1
C20 C -0.0188(4) -0.1299(5) 0.8890(3) 0.222(5) Uani 1 1 d . A .
H20A H -0.0721 -0.1742 0.8880 0.333 Uiso 1 1 calc R . .
H20B H -0.0116 -0.0930 0.8682 0.333 Uiso 1 1 calc R . .
H20C H -0.0098 -0.1039 0.9143 0.333 Uiso 1 1 calc R . .
C22 C 0.3399(3) 0.0379(3) 1.00625(13) 0.0885(17) Uani 1 1 d . . .
H22A H 0.3944 0.0548 1.0002 0.133 Uiso 1 1 calc R . .
H22B H 0.3136 -0.0162 1.0153 0.133 Uiso 1 1 calc R . .
H22C H 0.3377 0.0712 1.0267 0.133 Uiso 1 1 calc R . .
H2N H 0.279(2) -0.031(2) 0.8452(10) 0.047(13) Uiso 1 1 d . . .

loop_
_atom_site_aniso_label
_atom_site_aniso_U_11
_atom_site_aniso_U_22
_atom_site_aniso_U_33
_atom_site_aniso_U_23
_atom_site_aniso_U_13
_atom_site_aniso_U_12
S1 0.0626(8) 0.0482(7) 0.0659(7) 0.0094(6) 0.0178(6) 0.0368(6)
S2 0.0557(7) 0.0613(7) 0.0569(7) 0.0147(6) 0.0071(6) 0.0388(6)
O1 0.0558(18) 0.0559(18) 0.0573(18) 0.0122(14) 0.0181(15) 0.0366(16)
N1 0.0370(19) 0.043(2) 0.052(2) 0.0172(16) 0.0129(16) 0.0250(17)
O2 0.077(2) 0.081(2) 0.0522(19) 0.0177(16) 0.0157(16) 0.0579(19)
N2 0.037(2) 0.074(3) 0.048(2) 0.012(2) 0.0029(18) 0.032(2)
C3 0.025(2) 0.038(2) 0.051(2) 0.0039(19) 0.0030(17) 0.0137(18)
C6 0.032(2) 0.036(2) 0.058(3) 0.003(2) 0.0090(19) 0.0170(19)
C8 0.029(2) 0.035(2) 0.052(3) 0.0077(19) 0.0067(19) 0.0152(19)
C4 0.030(2) 0.035(2) 0.047(2) 0.0076(19) 0.0058(18) 0.0160(18)
C16 0.042(2) 0.035(2) 0.060(3) 0.015(2) 0.016(2) 0.020(2)
C9 0.042(3) 0.042(2) 0.047(3) 0.008(2) 0.008(2) 0.027(2)
C5 0.036(2) 0.045(3) 0.048(3) 0.004(2) 0.002(2) 0.022(2)
C7 0.040(3) 0.045(3) 0.062(3) 0.012(2) 0.013(2) 0.027(2)
C18 0.051(3) 0.060(3) 0.080(4) 0.020(3) 0.016(3) 0.035(3)
C21 0.059(3) 0.044(3) 0.079(3) 0.002(2) 0.023(3) 0.031(2)
O3A 0.064(9) 0.054(10) 0.21(3) 0.005(13) -0.026(13) 0.035(8)
O4A 0.041(6) 0.071(6) 0.156(17) 0.055(8) 0.024(8) 0.028(5)
O3B 0.063(6) 0.054(10) 0.185(19) 0.054(11) -0.024(9) 0.006(6)
O4B 0.025(10) 0.115(13) 0.071(14) 0.034(8) -0.008(9) -0.012(8)
C10 0.042(3) 0.053(3) 0.053(3) 0.011(2) 0.005(2) 0.026(2)
C12 0.070(3) 0.050(3) 0.045(3) 0.010(2) 0.009(2) 0.031(3)
C17 0.036(2) 0.042(2) 0.074(3) 0.020(2) 0.016(2) 0.024(2)
C14 0.045(3) 0.053(3) 0.062(3) 0.003(2) 0.004(2) 0.023(2)
C23 0.078(4) 0.078(3) 0.093(4) 0.011(3) 0.043(3) 0.049(3)
C11 0.051(3) 0.050(3) 0.057(3) 0.007(2) 0.011(2) 0.019(2)
C13 0.068(3) 0.070(3) 0.045(3) 0.006(2) 0.000(2) 0.035(3)
C1 0.070(3) 0.048(3) 0.088(4) 0.006(2) 0.011(3) 0.041(3)
C24 0.100(4) 0.041(3) 0.136(5) 0.002(3) 0.049(3) 0.033(3)
C2 0.066(3) 0.062(3) 0.075(3) 0.012(2) 0.005(3) 0.046(3)
C15 0.125(5) 0.086(4) 0.060(3) 0.030(3) 0.014(3) 0.045(4)
C19 0.045(4) 0.099(5) 0.223(8) 0.048(5) -0.013(4) 0.006(4)
C20 0.051(5) 0.208(10) 0.339(12) -0.074(8) 0.006(6) 0.014(6)
C22 0.097(4) 0.095(4) 0.077(4) -0.023(3) 0.009(3) 0.051(3)

loop_
_atom_type_symbol
_atom_type_description
_atom_type_scat_dispersion_real
_atom_type_scat_dispersion_imag
_atom_type_scat_source
C C 0.0033 0.0016 'International Tables Vol C Tables 4.2.6.8 and 6.1.1.4'
H H 0.0000 0.0000 'International Tables Vol C Tables 4.2.6.8 and 6.1.1.4'
N N 0.0061 0.0033 'International Tables Vol C Tables 4.2.6.8 and 6.1.1.4'
O O 0.0106 0.0060 'International Tables Vol C Tables 4.2.6.8 and 6.1.1.4'
S S 0.1246 0.1234 'International Tables Vol C Tables 4.2.6.8 and 6.1.1.4'

loop_
_geom_angle_atom_site_label_1
_geom_angle_atom_site_label_2
_geom_angle_atom_site_label_3
_geom_angle
C3 S1 C1 96.60(18)
C3 S2 C2 96.68(18)
C8 N1 C9 119.7(3)
C8 N1 C7 123.4(3)
C9 N1 C7 116.8(3)
C7 N2 C17 103.6(3)
C7 N2 H2N 114(2)
C17 N2 H2N 111(2)
C4 C3 S1 123.2(3)
C4 C3 S2 122.6(3)
S1 C3 S2 114.2(2)
C5 C6 C7 113.6(3)
C5 C6 C16 111.6(3)
C7 C6 C16 103.8(3)
C5 C6 H6 109.2
C7 C6 H6 109.2
C16 C6 H6 109.2
O1 C8 N1 119.9(3)
O1 C8 C4 122.2(3)
N1 C8 C4 117.8(3)
C3 C4 C5 119.5(3)
C3 C4 C8 118.9(3)
C5 C4 C8 121.6(3)
C17 C16 C6 103.8(3)
C17 C16 C21 115.4(3)
C6 C16 C21 115.6(3)
C17 C16 H16 107.1
C6 C16 H16 107.1
C21 C16 H16 107.2
C10 C9 C14 119.3(4)
C10 C9 N1 119.8(3)
C14 C9 N1 120.9(4)
O2 C5 C4 122.0(3)
O2 C5 C6 119.6(3)
C4 C5 C6 118.4(3)
N1 C7 N2 113.4(3)
N1 C7 C6 114.4(3)
N2 C7 C6 101.0(3)
N1 C7 H7 109.3
N2 C7 H7 109.3
C6 C7 H7 109.3
O3B C18 O3A 32(2)
O3B C18 O4B 128.0(16)
O3A C18 O4B 111(3)
O3B C18 O4A 120.3(18)
O3A C18 O4A 116(2)
O4B C18 O4A 22(2)
O3B C18 C17 121.3(12)
O3A C18 C17 129.2(16)
O4B C18 C17 110.6(12)
O4A C18 C17 113.2(9)
C24 C21 C22 110.4(4)
C24 C21 C23 109.1(3)
C22 C21 C23 108.2(4)
C24 C21 C16 112.4(3)
C22 C21 C16 107.8(3)
C23 C21 C16 108.8(3)
C18 O4A C19 115.8(12)
C18 O4B C19 113.6(19)
C9 C10 C11 120.3(4)
C9 C10 H10 119.9
C11 C10 H10 119.9
C13 C12 C11 118.3(4)
C13 C12 C15 120.1(4)
C11 C12 C15 121.6(4)
N2 C17 C18 108.3(4)
N2 C17 C16 103.5(3)
C18 C17 C16 114.0(4)
N2 C17 H17 110.2
C18 C17 H17 110.2
C16 C17 H17 110.2
C9 C14 C13 120.0(4)
C9 C14 H14 120.0
C13 C14 H14 120.0
C21 C23 H23A 109.5
C21 C23 H23B 109.5
H23A C23 H23B 109.5
C21 C23 H23C 109.5
H23A C23 H23C 109.5
H23B C23 H23C 109.5
C12 C11 C10 120.8(4)
C12 C11 H11 119.6
C10 C11 H11 119.6
C12 C13 C14 121.3(4)
C12 C13 H13 119.3
C14 C13 H13 119.3
C2 C1 S1 108.6(3)
C2 C1 H1A 110.0
S1 C1 H1A 110.0
C2 C1 H1B 110.0
S1 C1 H1B 110.0
H1A C1 H1B 108.3
C21 C24 H24A 109.5
C21 C24 H24B 109.5
H24A C24 H24B 109.5
C21 C24 H24C 109.5
H24A C24 H24C 109.5
H24B C24 H24C 109.5
C1 C2 S2 107.9(3)
C1 C2 H2A 110.1
S2 C2 H2A 110.1
C1 C2 H2B 110.1
S2 C2 H2B 110.1
H2A C2 H2B 108.4
C12 C15 H15A 109.5
C12 C15 H15B 109.5
H15A C15 H15B 109.5
C12 C15 H15C 109.5
H15A C15 H15C 109.5
H15B C15 H15C 109.5
C20 C19 O4A 104.7(11)
C20 C19 O4B 115.8(16)
O4A C19 O4B 18.2(18)
C20 C19 H19A 110.8
O4A C19 H19A 110.8
O4B C19 H19A 92.9
C20 C19 H19B 110.8
O4A C19 H19B 110.8
O4B C19 H19B 116.1
H19A C19 H19B 108.9
C19 C20 H20A 109.5
C19 C20 H20B 109.5
H20A C20 H20B 109.5
C19 C20 H20C 109.5
H20A C20 H20C 109.5
H20B C20 H20C 109.5
C21 C22 H22A 109.5
C21 C22 H22B 109.5
H22A C22 H22B 109.5
C21 C22 H22C 109.5
H22A C22 H22C 109.5
H22B C22 H22C 109.5

loop_
_geom_bond_atom_site_label_1
_geom_bond_atom_site_label_2
_geom_bond_distance
S1 C3 1.734(4)
S1 C1 1.798(4)
S2 C3 1.739(4)
S2 C2 1.807(4)
O1 C8 1.239(4)
N1 C8 1.368(4)
N1 C9 1.442(4)
N1 C7 1.454(4)
O2 C5 1.222(4)
N2 C7 1.457(5)
N2 C17 1.468(5)
N2 H2N 0.85(3)
C3 C4 1.380(4)
C6 C5 1.511(5)
C6 C7 1.522(5)
C6 C16 1.548(5)
C6 H6 0.9800
C8 C4 1.464(5)
C4 C5 1.449(5)
C16 C17 1.538(5)
C16 C21 1.551(5)
C16 H16 0.9800
C9 C10 1.369(5)
C9 C14 1.377(5)
C7 H7 0.9800
C18 O3B 1.18(2)
C18 O3A 1.22(3)
C18 O4B 1.26(3)
C18 O4A 1.302(18)
C18 C17 1.515(6)
C21 C24 1.531(5)
C21 C22 1.538(6)
C21 C23 1.539(5)
O4A C19 1.468(19)
O4B C19 1.54(3)
C10 C11 1.388(5)
C10 H10 0.9300
C12 C13 1.366(5)
C12 C11 1.381(5)
C12 C15 1.519(5)
C17 H17 0.9800
C14 C13 1.386(5)
C14 H14 0.9300
C23 H23A 0.9600
C23 H23B 0.9600
C23 H23C 0.9600
C11 H11 0.9300
C13 H13 0.9300
C1 C2 1.499(5)
C1 H1A 0.9700
C1 H1B 0.9700
C24 H24A 0.9600
C24 H24B 0.9600
C24 H24C 0.9600
C2 H2A 0.9700
C2 H2B 0.9700
C15 H15A 0.9600
C15 H15B 0.9600
C15 H15C 0.9600
C19 C20 1.326(9)
C19 H19A 0.9700
C19 H19B 0.9700
C20 H20A 0.9600
C20 H20B 0.9600
C20 H20C 0.9600
C22 H22A 0.9600
C22 H22B 0.9600
C22 H22C 0.9600

loop_
_geom_torsion_atom_site_label_1
_geom_torsion_atom_site_label_2
_geom_torsion_atom_site_label_3
_geom_torsion_atom_site_label_4
_geom_torsion
C1 S1 C3 C4 -168.3(3)
C1 S1 C3 S2 10.9(2)
C2 S2 C3 C4 -170.9(3)
C2 S2 C3 S1 10.0(2)
C9 N1 C8 O1 -4.6(5)
C7 N1 C8 O1 171.6(3)
C9 N1 C8 C4 172.5(3)
C7 N1 C8 C4 -11.3(5)
S1 C3 C4 C5 175.3(3)
S2 C3 C4 C5 -3.8(5)
S1 C3 C4 C8 -5.2(5)
S2 C3 C4 C8 175.7(3)
O1 C8 C4 C3 -8.1(5)
N1 C8 C4 C3 175.0(3)
O1 C8 C4 C5 171.4(3)
N1 C8 C4 C5 -5.5(5)
C5 C6 C16 C17 -111.3(3)
C7 C6 C16 C17 11.4(4)
C5 C6 C16 C21 121.2(4)
C7 C6 C16 C21 -116.1(4)
C8 N1 C9 C10 -68.3(5)
C7 N1 C9 C10 115.3(4)
C8 N1 C9 C14 115.0(4)
C7 N1 C9 C14 -61.5(5)
C3 C4 C5 O2 -1.0(6)
C8 C4 C5 O2 179.5(4)
C3 C4 C5 C6 177.8(3)
C8 C4 C5 C6 -1.7(5)
C7 C6 C5 O2 -157.9(3)
C16 C6 C5 O2 -41.0(5)
C7 C6 C5 C4 23.3(5)
C16 C6 C5 C4 140.2(3)
C8 N1 C7 N2 -81.5(4)
C9 N1 C7 N2 94.8(4)
C8 N1 C7 C6 33.6(5)
C9 N1 C7 C6 -150.1(3)
C17 N2 C7 N1 172.8(3)
C17 N2 C7 C6 50.0(3)
C5 C6 C7 N1 -37.7(4)
C16 C6 C7 N1 -159.1(3)
C5 C6 C7 N2 84.4(3)
C16 C6 C7 N2 -36.9(3)
C17 C16 C21 C24 -67.4(5)
C6 C16 C21 C24 54.1(5)
C17 C16 C21 C22 170.8(3)
C6 C16 C21 C22 -67.8(4)
C17 C16 C21 C23 53.6(4)
C6 C16 C21 C23 175.0(3)
O3B C18 O4A C19 -36(6)
O3A C18 O4A C19 0(6)
O4B C18 O4A C19 81(5)
C17 C18 O4A C19 168.8(19)
O3B C18 O4B C19 8(7)
O3A C18 O4B C19 40(5)
O4A C18 O4B C19 -68(5)
C17 C18 O4B C19 -169(2)
C14 C9 C10 C11 0.1(6)
N1 C9 C10 C11 -176.7(3)
C7 N2 C17 C18 -164.2(3)
C7 N2 C17 C16 -42.8(4)
O3B C18 C17 N2 92(3)
O3A C18 C17 N2 54(4)
O4B C18 C17 N2 -90(2)
O4A C18 C17 N2 -113.1(19)
O3B C18 C17 C16 -22(3)
O3A C18 C17 C16 -61(4)
O4B C18 C17 C16 155(2)
O4A C18 C17 C16 132.3(19)
C6 C16 C17 N2 18.1(4)
C21 C16 C17 N2 145.7(3)
C6 C16 C17 C18 135.6(3)
C21 C16 C17 C18 -96.8(4)
C10 C9 C14 C13 -0.9(6)
N1 C9 C14 C13 175.8(3)
C13 C12 C11 C10 -0.7(6)
C15 C12 C11 C10 -179.9(4)
C9 C10 C11 C12 0.7(6)
C11 C12 C13 C14 -0.1(6)
C15 C12 C13 C14 179.0(4)
C9 C14 C13 C12 1.0(6)
C3 S1 C1 C2 -33.1(3)
S1 C1 C2 S2 43.2(4)
C3 S2 C2 C1 -32.3(3)
C18 O4A C19 C20 157(2)
C18 O4A C19 O4B -73(5)
C18 O4B C19 C20 130(3)
C18 O4B C19 O4A 75(4)
